data_2244167
loop_
_publ_author_name
'Archana, Sreeramapura D.'
'Kiran Kumar, Haruvegowda'
'Yathirajan, Hemmige S.'
'Foro, Sabine'
'Butcher, Ray J.'

_publ_section_title
;
 The structures of eleven (4-phenyl)piperazinium salts containing organic
 anions
;
_journal_issue 10
_journal_name_full 'Acta Crystallographica Section E'
_journal_page_first 1016
_journal_page_last 1027
_journal_paper_doi 10.1107/S2056989022009057
_journal_volume 78
_journal_year 2022
_chemical_formula_iupac 'C10 H15 N2 +, C7 H3 N2 O7 -'
_chemical_formula_moiety 'C10 H15 N2 +, C7 H3 N2 O7 -'
_chemical_formula_sum 'C17 H18 N4 O7'
_chemical_formula_weight 390.35
_chemical_name_common
;
4-Phenylpiperazin-1-ium 3,5-dinitrosalicylate
;
_chemical_name_systematic
;
4-Phenylpiperazin-1-ium 2-hydroxy-4,6-dinitrophenolate
;
_space_group_crystal_system monoclinic
_space_group_IT_number 14
_space_group_name_Hall '-P 2ybc'
_space_group_name_H-M_alt 'P 1 21/c 1'
_atom_sites_solution_hydrogens mixed
_atom_sites_solution_primary dual
_atom_sites_solution_secondary difmap
_audit_creation_method SHELXL-2018/3
_cell_angle_alpha 90
_cell_angle_beta 96.82(3)
_cell_angle_gamma 90
_cell_formula_units_Z 4
_cell_length_a 7.779(3)
_cell_length_b 7.411(3)
_cell_length_c 31.357(9)
_cell_measurement_reflns_used 1200
_cell_measurement_temperature 293(2)
_cell_measurement_theta_max 27.93
_cell_measurement_theta_min 2.59
_cell_volume 1794.9(11)
_computing_cell_refinement
;
CrysAlis RED (Oxford Diffraction, 2007)
;
_computing_data_collection
;
CrysAlis CCD (Oxford Diffraction, 2007)
;
_computing_data_reduction
;
CrysAlis RED (Oxford Diffraction, 2007)
;
_computing_molecular_graphics
;
SHELXTL (Sheldrick, 2008)
;
_computing_publication_material
;
SHELXTL (Sheldrick, 2008)
;
_computing_structure_refinement
;
SHELXL-2018/3 (Sheldrick, 2015b)
;
_computing_structure_solution
;
SHELXT (Sheldrick, 2015a)
;
_diffrn_ambient_temperature 293(2)
_diffrn_measured_fraction_theta_full 0.994
_diffrn_measured_fraction_theta_max 0.895
_diffrn_measurement_device_type
;
Oxford Diffraction Xcalibur with Sapphire CCD
;
_diffrn_measurement_method
;
Rotation method data acquisition using omega scans.
;
_diffrn_radiation_type MoK\a
_diffrn_radiation_wavelength 0.71073
_diffrn_reflns_av_R_equivalents 0.0549
_diffrn_reflns_av_unetI/netI 0.1304
_diffrn_reflns_limit_h_max 9
_diffrn_reflns_limit_h_min -9
_diffrn_reflns_limit_k_max 9
_diffrn_reflns_limit_k_min -9
_diffrn_reflns_limit_l_max 26
_diffrn_reflns_limit_l_min -40
_diffrn_reflns_number 7737
_diffrn_reflns_theta_full 25.242
_diffrn_reflns_theta_max 28.007
_diffrn_reflns_theta_min 2.617
_diffrn_source 'Enhance (Mo) X-ray Source'
_exptl_absorpt_coefficient_mu 0.114
_exptl_absorpt_correction_T_max 1.00000
_exptl_absorpt_correction_T_min 0.95850
_exptl_absorpt_correction_type multi-scan
_exptl_absorpt_process_details
;
(CrysalisRED; Oxford Diffraction, 2007)
;
_exptl_crystal_colour yellow
_exptl_crystal_density_diffrn 1.444
_exptl_crystal_description prism
_exptl_crystal_F_000 816
_exptl_crystal_size_max 0.200
_exptl_crystal_size_mid 0.180
_exptl_crystal_size_min 0.120
_refine_diff_density_max 0.180
_refine_diff_density_min -0.200
_refine_ls_extinction_method none
_refine_ls_goodness_of_fit_ref 1.033
_refine_ls_hydrogen_treatment mixed
_refine_ls_matrix_type full
_refine_ls_number_parameters 321
_refine_ls_number_reflns 3882
_refine_ls_number_restraints 288
_refine_ls_restrained_S_all 1.009
_refine_ls_R_factor_all 0.2174
_refine_ls_R_factor_gt 0.0851
_refine_ls_shift/su_max 0.000
_refine_ls_shift/su_mean 0.000
_refine_ls_structure_factor_coef Fsqd
_refine_ls_weighting_details 'w=1/[\s^2^(Fo^2^)+(0.0396P)^2^+0.7929P] where P=(Fo^2^+2Fc^2^)/3'
_refine_ls_weighting_scheme calc
_refine_ls_wR_factor_gt 0.1215
_refine_ls_wR_factor_ref 0.1549
_reflns_number_gt 1590
_reflns_number_total 3882
_reflns_threshold_expression 'I > 2\s(I)'
_cod_data_source_file hb8034sup1.cif
_cod_data_source_block 6
_cod_depositor_comments 'Adding full bibliography for 2244163--2244173.cif.'
_cod_original_sg_symbol_H-M 'P 21/c'
_cod_database_code 2244167
_cod_database_fobs_code 2244167
_shelx_space_group_comment
;
The symmetry employed for this shelxl refinement is uniquely defined
by the following loop, which should always be used as a source of
symmetry information in preference to the above space-group names.
They are only intended as comments.
;
_shelx_estimated_absorpt_t_min 0.978
_shelx_estimated_absorpt_t_max 0.986

loop_
_space_group_symop_operation_xyz
'x, y, z'
'-x, y+1/2, -z+1/2'
'-x, -y, -z'
'x, -y-1/2, z-1/2'

loop_
_atom_site_type_symbol
_atom_site_label
_atom_site_fract_x
_atom_site_fract_y
_atom_site_fract_z
_atom_site_U_iso_or_equiv
_atom_site_adp_type
_atom_site_calc_flag
_atom_site_occupancy
_atom_site_disorder_assembly
_atom_site_disorder_group
O O1 0.2174(3) 0.5690(4) 0.40623(8) 0.0678(9) Uani d 1 . .
O O2 0.3815(3) 0.5542(4) 0.46760(8) 0.0644(9) Uani d 1 . .
H H2O 0.372(5) 0.581(6) 0.4933(7) 0.077 Uiso d 1 . .
O O3 0.2737(3) 0.6604(4) 0.53481(7) 0.0538(8) Uani d 1 . .
N N3 0.0028(7) 0.8237(11) 0.57913(17) 0.0504(16) Uani d 0.690(11) A 1
O O4 0.1059(7) 0.7315(9) 0.60356(18) 0.069(2) Uani d 0.690(11) A 1
O O5 -0.0948(7) 0.9353(9) 0.5930(2) 0.0602(19) Uani d 0.690(11) A 1
N N3A -0.0015(11) 0.825(2) 0.5769(3) 0.053(3) Uani d 0.310(11) A 2
O O4A 0.1438(10) 0.818(2) 0.5983(4) 0.065(4) Uani d 0.310(11) A 2
O O5A -0.1263(11) 0.898(2) 0.5910(5) 0.053(4) Uani d 0.310(11) A 2
O O6 -0.4591(3) 0.9346(4) 0.45916(8) 0.0725(9) Uani d 1 . .
O O7 -0.3746(3) 0.8095(4) 0.40327(8) 0.0738(9) Uani d 1 . .
N N4 -0.3514(4) 0.8515(5) 0.44113(10) 0.0517(9) Uani d 1 . .
C C11 0.0978(4) 0.6775(5) 0.46853(11) 0.0390(9) Uani d 1 . .
C C12 0.1281(4) 0.7048(5) 0.51389(11) 0.0418(9) Uani d 1 . .
C C13 -0.0142(4) 0.7862(5) 0.53288(10) 0.0400(9) Uani d 1 . .
C C14 -0.1672(4) 0.8346(5) 0.50932(11) 0.0398(9) Uani d 1 . .
H H14 -0.254887 0.888430 0.522579 0.048 Uiso calc 1 . .
C C15 -0.1890(4) 0.8024(5) 0.46600(11) 0.0393(9) Uani d 1 . .
C C16 -0.0579(4) 0.7232(5) 0.44552(11) 0.0413(10) Uani d 1 . .
H H16 -0.075920 0.701222 0.416128 0.050 Uiso calc 1 . .
C C17 0.2359(5) 0.5974(5) 0.44453(12) 0.0477(10) Uani d 1 . .
N N1 0.6156(4) 0.6931(4) 0.70321(9) 0.0467(8) Uani d 1 . .
N N2 0.4692(4) 0.6095(6) 0.61759(11) 0.0666(11) Uani d 1 . .
H H21 0.387(4) 0.620(5) 0.5958(9) 0.080 Uiso d 1 . .
H H22 0.548(4) 0.538(4) 0.6091(11) 0.080 Uiso d 1 . .
C C1 0.7285(5) 0.6958(7) 0.74341(14) 0.0502(14) Uani d 0.687(10) B 1
C C2 0.8534(7) 0.8298(8) 0.75105(14) 0.0631(17) Uani d 0.687(10) B 1
H H2A 0.863427 0.918478 0.730495 0.076 Uiso calc 0.687(10) B 1
C C3 0.9631(6) 0.8314(9) 0.78940(16) 0.0671(17) Uani d 0.687(10) B 1
H H3A 1.046662 0.921115 0.794514 0.081 Uiso calc 0.687(10) B 1
C C4 0.9481(6) 0.6989(9) 0.82012(14) 0.0613(17) Uani d 0.687(10) B 1
H H4A 1.021562 0.699993 0.845781 0.074 Uiso calc 0.687(10) B 1
C C5 0.8233(7) 0.5649(7) 0.81248(16) 0.0652(17) Uani d 0.687(10) B 1
H H5A 0.813228 0.476232 0.833028 0.078 Uiso calc 0.687(10) B 1
C C6 0.7135(7) 0.5633(7) 0.77412(17) 0.0585(16) Uani d 0.687(10) B 1
H H6A 0.629992 0.473592 0.769009 0.070 Uiso calc 0.687(10) B 1
C C1A 0.7263(12) 0.7159(17) 0.7414(3) 0.054(2) Uani d 0.313(10) B 2
C C2A 0.8039(15) 0.8840(16) 0.7482(3) 0.062(2) Uani d 0.313(10) B 2
H H2AA 0.782198 0.974477 0.727712 0.075 Uiso calc 0.313(10) B 2
C C3A 0.9139(16) 0.9170(17) 0.7856(4) 0.066(2) Uani d 0.313(10) B 2
H H3AA 0.965778 1.029454 0.790219 0.080 Uiso calc 0.313(10) B 2
C C4A 0.9463(13) 0.782(2) 0.8163(3) 0.064(2) Uani d 0.313(10) B 2
H H4AA 1.019913 0.803779 0.841325 0.076 Uiso calc 0.313(10) B 2
C C5A 0.8688(16) 0.6136(17) 0.8094(4) 0.059(2) Uani d 0.313(10) B 2
H H5AA 0.890467 0.523125 0.829924 0.070 Uiso calc 0.313(10) B 2
C C6A 0.7588(16) 0.5806(15) 0.7720(4) 0.059(2) Uani d 0.313(10) B 2
H H6AA 0.706886 0.468144 0.767417 0.071 Uiso calc 0.313(10) B 2
C C7 0.5365(5) 0.5189(6) 0.69241(12) 0.0624(12) Uani d 1 . .
H H7A 0.488024 0.471054 0.717189 0.075 Uiso calc 1 . .
H H7B 0.624264 0.435314 0.685038 0.075 Uiso calc 1 . .
C C8 0.3961(5) 0.5342(6) 0.65535(12) 0.0674(13) Uani d 1 . .
H H8A 0.346810 0.416157 0.648371 0.081 Uiso calc 1 . .
H H8B 0.304749 0.612321 0.663122 0.081 Uiso calc 1 . .
C C9 0.5459(5) 0.7883(6) 0.62835(12) 0.0652(13) Uani d 1 . .
H H9A 0.456601 0.870777 0.635373 0.078 Uiso calc 1 . .
H H9B 0.595482 0.836462 0.603764 0.078 Uiso calc 1 . .
C C10 0.6842(5) 0.7725(6) 0.66592(12) 0.0645(13) Uani d 1 . .
H H10A 0.777785 0.697905 0.657962 0.077 Uiso calc 1 . .
H H10B 0.730882 0.891256 0.673425 0.077 Uiso calc 1 . .

loop_
_atom_site_aniso_label
_atom_site_aniso_U_11
_atom_site_aniso_U_22
_atom_site_aniso_U_33
_atom_site_aniso_U_12
_atom_site_aniso_U_13
_atom_site_aniso_U_23
O1 0.0641(18) 0.097(2) 0.0424(17) 0.0242(16) 0.0060(13) -0.0135(18)
O2 0.0490(17) 0.099(2) 0.0463(17) 0.0219(16) 0.0089(14) 0.0024(19)
O3 0.0412(15) 0.077(2) 0.0425(16) 0.0074(14) 0.0000(12) 0.0002(15)
N3 0.047(3) 0.068(4) 0.037(3) -0.003(3) 0.006(3) -0.006(3)
O4 0.062(3) 0.104(5) 0.040(3) 0.015(3) 0.000(2) 0.005(3)
O5 0.059(3) 0.070(4) 0.053(3) -0.002(3) 0.015(3) -0.018(3)
N3A 0.045(5) 0.072(6) 0.042(6) -0.001(5) 0.003(5) -0.006(6)
O4A 0.053(5) 0.093(8) 0.045(6) 0.009(6) -0.008(5) -0.005(6)
O5A 0.049(5) 0.078(8) 0.032(6) -0.002(5) 0.006(5) -0.021(6)
O6 0.0612(18) 0.096(2) 0.0589(19) 0.0335(17) 0.0024(14) -0.0098(18)
O7 0.074(2) 0.103(3) 0.0416(17) 0.0259(17) -0.0089(13) -0.0162(18)
N4 0.049(2) 0.059(2) 0.047(2) 0.0105(18) 0.0045(16) -0.004(2)
C11 0.041(2) 0.039(2) 0.037(2) 0.0007(18) 0.0059(17) 0.001(2)
C12 0.040(2) 0.044(2) 0.042(2) -0.0043(19) 0.0037(17) -0.001(2)
C13 0.048(2) 0.043(3) 0.030(2) -0.0043(19) 0.0082(17) -0.007(2)
C14 0.041(2) 0.036(2) 0.044(2) 0.0019(18) 0.0103(17) -0.002(2)
C15 0.038(2) 0.043(2) 0.037(2) 0.0041(18) 0.0025(16) -0.002(2)
C16 0.051(2) 0.040(3) 0.032(2) 0.0016(19) 0.0056(17) -0.0001(19)
C17 0.042(2) 0.056(3) 0.046(3) 0.006(2) 0.0065(19) 0.001(2)
N1 0.0485(18) 0.055(2) 0.0368(18) -0.0090(17) 0.0049(14) 0.0003(18)
N2 0.054(2) 0.103(3) 0.042(2) 0.022(2) -0.0011(16) -0.015(2)
C1 0.047(3) 0.067(3) 0.038(3) -0.006(3) 0.010(2) -0.006(3)
C2 0.061(3) 0.076(4) 0.050(3) -0.016(3) -0.004(3) 0.007(3)
C3 0.065(3) 0.080(4) 0.055(3) -0.019(3) -0.001(3) 0.008(3)
C4 0.069(3) 0.076(4) 0.038(3) -0.015(3) 0.003(2) -0.004(3)
C5 0.064(3) 0.089(4) 0.043(3) -0.020(3) 0.011(3) 0.009(3)
C6 0.057(3) 0.081(3) 0.038(3) -0.014(3) 0.008(2) 0.007(3)
C1A 0.051(4) 0.075(4) 0.037(4) -0.011(4) 0.011(4) 0.003(4)
C2A 0.058(4) 0.081(5) 0.049(4) -0.014(4) 0.010(4) -0.004(4)
C3A 0.062(4) 0.084(5) 0.053(4) -0.013(4) 0.007(4) -0.001(4)
C4A 0.064(4) 0.084(5) 0.043(4) -0.025(4) 0.011(4) 0.002(4)
C5A 0.060(4) 0.080(4) 0.037(4) -0.023(4) 0.008(4) 0.009(4)
C6A 0.057(4) 0.079(4) 0.041(4) -0.020(4) 0.005(4) 0.005(4)
C7 0.073(3) 0.067(3) 0.046(3) -0.008(2) -0.001(2) 0.003(2)
C8 0.069(3) 0.081(4) 0.051(3) -0.013(2) 0.002(2) -0.009(3)
C9 0.059(3) 0.086(4) 0.050(3) -0.001(3) 0.0037(19) 0.018(3)
C10 0.058(3) 0.089(4) 0.045(2) -0.013(2) 0.0022(19) 0.015(3)

loop_
_atom_type_symbol
_atom_type_description
_atom_type_scat_dispersion_real
_atom_type_scat_dispersion_imag
_atom_type_scat_source
C C 0.0033 0.0016 'International Tables Vol C Tables 4.2.6.8 and 6.1.1.4'
H H 0.0000 0.0000 'International Tables Vol C Tables 4.2.6.8 and 6.1.1.4'
N N 0.0061 0.0033 'International Tables Vol C Tables 4.2.6.8 and 6.1.1.4'
O O 0.0106 0.0060 'International Tables Vol C Tables 4.2.6.8 and 6.1.1.4'

loop_
_geom_angle_atom_site_label_1
_geom_angle_atom_site_label_2
_geom_angle_atom_site_label_3
_geom_angle_site_symmetry_1
_geom_angle_site_symmetry_3
_geom_angle
_geom_angle_publ_flag
C17 O2 H2O . . 108(3) ?
O5 N3 O4 . . 121.9(4) ?
O5 N3 C13 . . 119.2(5) ?
O4 N3 C13 . . 118.7(5) ?
O5A N3A O4A . . 121.8(6) ?
O5A N3A C13 . . 118.4(8) ?
O4A N3A C13 . . 118.4(8) ?
O7 N4 O6 . . 123.1(3) ?
O7 N4 C15 . . 118.5(3) ?
O6 N4 C15 . . 118.4(3) ?
C16 C11 C12 . . 121.2(3) ?
C16 C11 C17 . . 118.1(3) ?
C12 C11 C17 . . 120.7(3) ?
O3 C12 C11 . . 120.3(3) ?
O3 C12 C13 . . 124.6(3) ?
C11 C12 C13 . . 115.1(3) ?
C14 C13 N3A . . 115.6(4) ?
C14 C13 C12 . . 122.9(3) ?
N3A C13 C12 . . 121.5(4) ?
C14 C13 N3 . . 117.0(3) ?
C12 C13 N3 . . 120.1(3) ?
C15 C14 C13 . . 119.1(3) ?
C15 C14 H14 . . 120.5 ?
C13 C14 H14 . . 120.5 ?
C14 C15 C16 . . 121.2(3) ?
C14 C15 N4 . . 119.1(3) ?
C16 C15 N4 . . 119.7(3) ?
C11 C16 C15 . . 120.5(3) ?
C11 C16 H16 . . 119.8 ?
C15 C16 H16 . . 119.8 ?
O1 C17 O2 . . 119.9(3) ?
O1 C17 C11 . . 123.8(3) ?
O2 C17 C11 . . 116.2(3) ?
C1A N1 C7 . . 120.5(6) ?
C1 N1 C7 . . 114.3(3) ?
C1A N1 C10 . . 112.9(5) ?
C1 N1 C10 . . 116.6(3) ?
C7 N1 C10 . . 110.8(3) ?
C9 N2 C8 . . 109.8(3) ?
C9 N2 H21 . . 109(3) ?
C8 N2 H21 . . 110(3) ?
C9 N2 H22 . . 109(3) ?
C8 N2 H22 . . 111(3) ?
H21 N2 H22 . . 107(4) ?
C2 C1 C6 . . 120.0 ?
C2 C1 N1 . . 119.9(3) ?
C6 C1 N1 . . 120.1(3) ?
C3 C2 C1 . . 120.0 ?
C3 C2 H2A . . 120.0 ?
C1 C2 H2A . . 120.0 ?
C2 C3 C4 . . 120.0 ?
C2 C3 H3A . . 120.0 ?
C4 C3 H3A . . 120.0 ?
C5 C4 C3 . . 120.0 ?
C5 C4 H4A . . 120.0 ?
C3 C4 H4A . . 120.0 ?
C6 C5 C4 . . 120.0 ?
C6 C5 H5A . . 120.0 ?
C4 C5 H5A . . 120.0 ?
C5 C6 C1 . . 120.0 ?
C5 C6 H6A . . 120.0 ?
C1 C6 H6A . . 120.0 ?
C2A C1A C6A . . 120.0 ?
C2A C1A N1 . . 116.8(8) ?
C6A C1A N1 . . 123.1(8) ?
C1A C2A C3A . . 120.0 ?
C1A C2A H2AA . . 120.0 ?
C3A C2A H2AA . . 120.0 ?
C4A C3A C2A . . 120.0 ?
C4A C3A H3AA . . 120.0 ?
C2A C3A H3AA . . 120.0 ?
C3A C4A C5A . . 120.0 ?
C3A C4A H4AA . . 120.0 ?
C5A C4A H4AA . . 120.0 ?
C4A C5A C6A . . 120.0 ?
C4A C5A H5AA . . 120.0 ?
C6A C5A H5AA . . 120.0 ?
C5A C6A C1A . . 120.0 ?
C5A C6A H6AA . . 120.0 ?
C1A C6A H6AA . . 120.0 ?
N1 C7 C8 . . 111.2(3) ?
N1 C7 H7A . . 109.4 ?
C8 C7 H7A . . 109.4 ?
N1 C7 H7B . . 109.4 ?
C8 C7 H7B . . 109.4 ?
H7A C7 H7B . . 108.0 ?
N2 C8 C7 . . 109.5(3) ?
N2 C8 H8A . . 109.8 ?
C7 C8 H8A . . 109.8 ?
N2 C8 H8B . . 109.8 ?
C7 C8 H8B . . 109.8 ?
H8A C8 H8B . . 108.2 ?
N2 C9 C10 . . 110.0(4) ?
N2 C9 H9A . . 109.7 ?
C10 C9 H9A . . 109.7 ?
N2 C9 H9B . . 109.7 ?
C10 C9 H9B . . 109.7 ?
H9A C9 H9B . . 108.2 ?
N1 C10 C9 . . 111.2(3) ?
N1 C10 H10A . . 109.4 ?
C9 C10 H10A . . 109.4 ?
N1 C10 H10B . . 109.4 ?
C9 C10 H10B . . 109.4 ?
H10A C10 H10B . . 108.0 ?

loop_
_geom_bond_atom_site_label_1
_geom_bond_atom_site_label_2
_geom_bond_site_symmetry_2
_geom_bond_distance
_geom_bond_publ_flag
O1 C17 . 1.211(4) ?
O2 C17 . 1.309(4) ?
O2 H2O . 0.841(18) ?
O3 C12 . 1.283(4) ?
N3 O5 . 1.236(4) ?
N3 O4 . 1.246(5) ?
N3 C13 . 1.467(6) ?
N3A O5A . 1.237(4) ?
N3A O4A . 1.246(5) ?
N3A C13 . 1.401(10) ?
O6 N4 . 1.230(3) ?
O7 N4 . 1.220(3) ?
N4 C15 . 1.450(4) ?
C11 C16 . 1.376(4) ?
C11 C12 . 1.428(4) ?
C11 C17 . 1.505(5) ?
C12 C13 . 1.449(5) ?
C13 C14 . 1.372(4) ?
C14 C15 . 1.370(4) ?
C14 H14 . 0.9300 ?
C15 C16 . 1.398(4) ?
C16 H16 . 0.9300 ?
N1 C1A . 1.399(9) ?
N1 C1 . 1.448(5) ?
N1 C7 . 1.453(5) ?
N1 C10 . 1.465(4) ?
N2 C9 . 1.476(5) ?
N2 C8 . 1.482(5) ?
N2 H21 . 0.884(18) ?
N2 H22 . 0.874(18) ?
C1 C2 . 1.3900 ?
C1 C6 . 1.3900 ?
C2 C3 . 1.3900 ?
C2 H2A . 0.9300 ?
C3 C4 . 1.3900 ?
C3 H3A . 0.9300 ?
C4 C5 . 1.3900 ?
C4 H4A . 0.9300 ?
C5 C6 . 1.3900 ?
C5 H5A . 0.9300 ?
C6 H6A . 0.9300 ?
C1A C2A . 1.3900 ?
C1A C6A . 1.3900 ?
C2A C3A . 1.3900 ?
C2A H2AA . 0.9300 ?
C3A C4A . 1.3900 ?
C3A H3AA . 0.9300 ?
C4A C5A . 1.3900 ?
C4A H4AA . 0.9300 ?
C5A C6A . 1.3900 ?
C5A H5AA . 0.9300 ?
C6A H6AA . 0.9300 ?
C7 C8 . 1.501(5) ?
C7 H7A . 0.9700 ?
C7 H7B . 0.9700 ?
C8 H8A . 0.9700 ?
C8 H8B . 0.9700 ?
C9 C10 . 1.503(5) ?
C9 H9A . 0.9700 ?
C9 H9B . 0.9700 ?
C10 H10A . 0.9700 ?
C10 H10B . 0.9700 ?

loop_
_geom_hbond_atom_site_label_D
_geom_hbond_atom_site_label_H
_geom_hbond_atom_site_label_A
_geom_hbond_site_symmetry_A
_geom_hbond_distance_DH
_geom_hbond_distance_HA
_geom_hbond_distance_DA
_geom_hbond_angle_DHA
_geom_hbond_publ_flag
O2 H2O O3 . 0.841(18) 1.69(2) 2.487(3) 156(4) yes
N2 H21 O3 . 0.884(18) 2.03(2) 2.873(4) 159(3) yes
N2 H21 O4 . 0.884(18) 2.37(3) 2.950(6) 123(3) yes
N2 H21 O4A . 0.884(18) 2.40(4) 2.966(10) 122(3) yes
N2 H22 O1 3_666 0.874(18) 2.10(2) 2.947(4) 164(4) yes
N2 H22 O2 3_666 0.874(18) 2.62(3) 3.270(4) 132(3) yes
C8 H8A O7 3_566 0.97 2.36 3.134(5) 136.8 yes
C8 H8B O4 . 0.97 2.44 3.000(6) 116.1 yes
C9 H9A O4A . 0.97 2.60 3.166(8) 117.5 yes
C9 H9B O5 1_655 0.97 2.58 3.311(8) 132.4 yes
C9 H9B O5A 1_655 0.97 2.29 3.040(13) 133.2 yes

loop_
_geom_torsion_atom_site_label_1
_geom_torsion_atom_site_label_2
_geom_torsion_atom_site_label_3
_geom_torsion_atom_site_label_4
_geom_torsion_site_symmetry_1
_geom_torsion_site_symmetry_2
_geom_torsion_site_symmetry_3
_geom_torsion_site_symmetry_4
_geom_torsion
_geom_torsion_publ_flag
C16 C11 C12 O3 . . . . 179.6(3) ?
C17 C11 C12 O3 . . . . -0.4(5) ?
C16 C11 C12 C13 . . . . -1.2(5) ?
C17 C11 C12 C13 . . . . 178.8(3) ?
O5A N3A C13 C14 . . . . 0.4(19) ?
O4A N3A C13 C14 . . . . -166.2(13) ?
O5A N3A C13 C12 . . . . 178.7(12) ?
O4A N3A C13 C12 . . . . 12(2) ?
O3 C12 C13 C14 . . . . 179.0(4) ?
C11 C12 C13 C14 . . . . -0.2(5) ?
O3 C12 C13 N3A . . . . 0.8(10) ?
C11 C12 C13 N3A . . . . -178.4(9) ?
O3 C12 C13 N3 . . . . 0.2(6) ?
C11 C12 C13 N3 . . . . -179.0(5) ?
O5 N3 C13 C14 . . . . -18.9(9) ?
O4 N3 C13 C14 . . . . 155.4(6) ?
O5 N3 C13 C12 . . . . 160.0(6) ?
O4 N3 C13 C12 . . . . -25.7(9) ?
N3A C13 C14 C15 . . . . 179.4(9) ?
C12 C13 C14 C15 . . . . 1.1(5) ?
N3 C13 C14 C15 . . . . 179.9(5) ?
C13 C14 C15 C16 . . . . -0.6(6) ?
C13 C14 C15 N4 . . . . 179.3(3) ?
O7 N4 C15 C14 . . . . -174.3(4) ?
O6 N4 C15 C14 . . . . 6.1(5) ?
O7 N4 C15 C16 . . . . 5.6(5) ?
O6 N4 C15 C16 . . . . -174.0(3) ?
C12 C11 C16 C15 . . . . 1.7(5) ?
C17 C11 C16 C15 . . . . -178.3(3) ?
C14 C15 C16 C11 . . . . -0.8(6) ?
N4 C15 C16 C11 . . . . 179.3(3) ?
C16 C11 C17 O1 . . . . -0.9(6) ?
C12 C11 C17 O1 . . . . 179.1(4) ?
C16 C11 C17 O2 . . . . -179.4(3) ?
C12 C11 C17 O2 . . . . 0.6(5) ?
C7 N1 C1 C2 . . . . 159.1(3) ?
C10 N1 C1 C2 . . . . 27.7(5) ?
C7 N1 C1 C6 . . . . -20.2(4) ?
C10 N1 C1 C6 . . . . -151.6(3) ?
C6 C1 C2 C3 . . . . 0.0 ?
N1 C1 C2 C3 . . . . -179.3(4) ?
C1 C2 C3 C4 . . . . 0.0 ?
C2 C3 C4 C5 . . . . 0.0 ?
C3 C4 C5 C6 . . . . 0.0 ?
C4 C5 C6 C1 . . . . 0.0 ?
C2 C1 C6 C5 . . . . 0.0 ?
N1 C1 C6 C5 . . . . 179.3(4) ?
C7 N1 C1A C2A . . . . 176.7(5) ?
C10 N1 C1A C2A . . . . 42.6(8) ?
C7 N1 C1A C6A . . . . -4.1(9) ?
C10 N1 C1A C6A . . . . -138.2(6) ?
C6A C1A C2A C3A . . . . 0.0 ?
N1 C1A C2A C3A . . . . 179.2(8) ?
C1A C2A C3A C4A . . . . 0.0 ?
C2A C3A C4A C5A . . . . 0.0 ?
C3A C4A C5A C6A . . . . 0.0 ?
C4A C5A C6A C1A . . . . 0.0 ?
C2A C1A C6A C5A . . . . 0.0 ?
N1 C1A C6A C5A . . . . -179.2(9) ?
C1A N1 C7 C8 . . . . 168.3(6) ?
C1 N1 C7 C8 . . . . 168.9(3) ?
C10 N1 C7 C8 . . . . -56.9(4) ?
C9 N2 C8 C7 . . . . -58.8(4) ?
N1 C7 C8 N2 . . . . 58.3(5) ?
C8 N2 C9 C10 . . . . 58.3(4) ?
C1A N1 C10 C9 . . . . -165.4(6) ?
C1 N1 C10 C9 . . . . -170.9(4) ?
C7 N1 C10 C9 . . . . 56.1(5) ?
N2 C9 C10 N1 . . . . -57.0(5) ?
